data_4305298
loop_
_publ_author_name
'Wai-Lun Man'
'Hoi-Ki Kwong'
'William W. Y. Lam'
'Jing Xiang'
'Tsz-Wing Wong'
'Wing-Hong Lam'
'Wing-Tak Wong'
'Shie-Ming Peng'
'Tai-Chu Lau'

_publ_contact_author_address
;
Department of Biology and Chemistry
City University of Hong Kong
Tat Chee Road,
Kowloon Tong, 
Hong Kong.
;
_publ_contact_author_email BHTCLAU@cityu.edu.hk
_publ_contact_author_fax (852)27887406
_publ_contact_author_name 'Prof. T. C. Lau'
_publ_contact_author_phone (852)27887811
_publ_section_title
;
General Synthesis of (Salen)ruthenium(III) Complexes via N...N Coupling
of (Salen)ruthenium(VI) Nitrides
;
_journal_name_full 'Inorganic Chemistry'
_journal_page_first 5936
_journal_page_last 5944
_journal_paper_doi 10.1021/ic800263n
_journal_volume 47
_journal_year 2008
_chemical_formula_moiety 'C22 H22 K N4 O3 Ru'
_chemical_formula_sum 'C22 H22 K N4 O3 Ru'
_chemical_formula_weight 530.61
_chemical_name_systematic
; 
 ? 
;
_space_group_IT_number 14
_symmetry_cell_setting monoclinic
_symmetry_Int_Tables_number 14
_symmetry_space_group_name_Hall '-P 2ybc'
_symmetry_space_group_name_H-M 'P 1 21/c 1'
_atom_sites_solution_hydrogens geom
_atom_sites_solution_primary direct
_atom_sites_solution_secondary difmap
_audit_creation_method SHELXL-97
_cell_angle_alpha 90.00
_cell_angle_beta 118.53(1)
_cell_angle_gamma 90.00
_cell_formula_units_Z 4
_cell_length_a 12.581(1)
_cell_length_b 16.369(2)
_cell_length_c 12.031(1)
_cell_measurement_reflns_used 13558
_cell_measurement_temperature 298(2)
_cell_measurement_theta_max 27.51
_cell_measurement_theta_min 2.49
_cell_volume 2176.8(4)
_computing_cell_refinement 'SAINT (Bruker, 1999)'
_computing_data_collection 'SMART (Bruker, 1996)'
_computing_data_reduction
;
SAINT (Bruker, 1999) & CrystalStructure (Rigaku/MSC and Rigaku 
Corporation, 2004)
;
_computing_molecular_graphics 'ORTEP-II (Johnson, 1976)'
_computing_publication_material SHELXL97
_computing_structure_refinement 'SHELXL-97 (Sheldrick, 1997)'
_computing_structure_solution 'SHELXS-97 (Sheldrick, 1990)'
_diffrn_ambient_temperature 298(2)
_diffrn_measured_fraction_theta_full 0.975
_diffrn_measured_fraction_theta_max 0.975
_diffrn_measurement_device_type 'Bruker SMART 1000 CCD Detector'
_diffrn_measurement_method '\w and \f scans'
_diffrn_radiation_monochromator graphite
_diffrn_radiation_source 'fine-focus sealed tube'
_diffrn_radiation_type MoK\a
_diffrn_radiation_wavelength 0.71073
_diffrn_reflns_av_R_equivalents 0.0348
_diffrn_reflns_av_sigmaI/netI 0.0525
_diffrn_reflns_limit_h_max 15
_diffrn_reflns_limit_h_min -16
_diffrn_reflns_limit_k_max 18
_diffrn_reflns_limit_k_min -21
_diffrn_reflns_limit_l_max 15
_diffrn_reflns_limit_l_min -15
_diffrn_reflns_number 13253
_diffrn_reflns_theta_full 27.51
_diffrn_reflns_theta_max 27.51
_diffrn_reflns_theta_min 1.84
_diffrn_standards_decay_% 0
_diffrn_standards_number 0
_exptl_absorpt_coefficient_mu 0.943
_exptl_absorpt_correction_T_max 0.9199
_exptl_absorpt_correction_T_min 0.8411
_exptl_absorpt_correction_type multi-scan
_exptl_absorpt_process_details 'SADABS (Sheldrick, 1996)'
_exptl_crystal_colour green
_exptl_crystal_density_diffrn 1.619
_exptl_crystal_density_method 'not measured'
_exptl_crystal_description block
_exptl_crystal_F_000 1076
_exptl_crystal_size_max 0.19
_exptl_crystal_size_mid 0.15
_exptl_crystal_size_min 0.09
_refine_diff_density_max 0.683
_refine_diff_density_min -0.557
_refine_diff_density_rms 0.077
_refine_ls_extinction_method none
_refine_ls_goodness_of_fit_ref 1.016
_refine_ls_hydrogen_treatment constr
_refine_ls_matrix_type full
_refine_ls_number_parameters 281
_refine_ls_number_reflns 4891
_refine_ls_number_restraints 0
_refine_ls_restrained_S_all 1.016
_refine_ls_R_factor_all 0.0628
_refine_ls_R_factor_gt 0.0329
_refine_ls_shift/su_max 0.001
_refine_ls_shift/su_mean 0.000
_refine_ls_structure_factor_coef Fsqd
_refine_ls_weighting_details 'calc w=1/[\s^2^(Fo^2^)+(0.0308P)^2^] where P=(Fo^2^+2Fc^2^)/3'
_refine_ls_weighting_scheme calc
_refine_ls_wR_factor_gt 0.0674
_refine_ls_wR_factor_ref 0.0732
_reflns_number_gt 3343
_reflns_number_total 4891
_reflns_threshold_expression I>2\s(I)
_cod_data_source_file ic800263n-file006_2.cif
_cod_data_source_block wt0698w-shelxl
_cod_original_sg_symbol_H-M 'P 21/c'
_cod_database_code 4305298

loop_
_symmetry_equiv_pos_as_xyz
'x, y, z'
'-x, y+1/2, -z+1/2'
'-x, -y, -z'
'x, -y-1/2, z-1/2'

loop_
_atom_site_label
_atom_site_type_symbol
_atom_site_fract_x
_atom_site_fract_y
_atom_site_fract_z
_atom_site_U_iso_or_equiv
_atom_site_adp_type
_atom_site_occupancy
_atom_site_symmetry_multiplicity
_atom_site_calc_flag
_atom_site_refinement_flags
_atom_site_disorder_assembly
_atom_site_disorder_group
Ru1 Ru 0.32615(2) 0.952517(16) 0.15931(2) 0.03007(8) Uani 1 1 d . . .
K1 K 0.48569(8) 0.83773(5) 0.47347(8) 0.0613(3) Uani 1 1 d . . .
O1 O 0.26037(19) 0.87908(13) 0.24687(18) 0.0394(6) Uani 1 1 d . . .
O2 O 0.49418(19) 0.94910(14) 0.30944(17) 0.0399(5) Uani 1 1 d . . .
O3 O 0.6001(3) 0.7617(2) 0.3451(3) 0.0864(10) Uani 1 1 d . . .
H1A H 0.6280 0.7113 0.3985 0.104 Uiso 1 1 d . . .
H1B H 0.5491 0.7651 0.2660 0.104 Uiso 1 1 d . . .
N1 N 0.1672(2) 0.95746(17) 0.0014(2) 0.0331(6) Uani 1 1 d . . .
N2 N 0.3780(2) 1.02801(15) 0.0644(2) 0.0321(6) Uani 1 1 d . . .
N3 N 0.2933(3) 1.1197(2) 0.2814(3) 0.0649(10) Uani 1 1 d . . .
N4 N 0.4010(3) 0.79918(19) 0.0454(3) 0.0525(8) Uani 1 1 d . . .
C1 C 0.1621(3) 0.83483(19) 0.1861(3) 0.0336(7) Uani 1 1 d . . .
C2 C 0.1395(3) 0.7724(2) 0.2536(3) 0.0392(8) Uani 1 1 d . . .
H2 H 0.1961 0.7631 0.3376 0.047 Uiso 1 1 calc R . .
C3 C 0.0378(3) 0.7256(2) 0.1998(3) 0.0467(9) Uani 1 1 d . . .
H3 H 0.0263 0.6854 0.2476 0.056 Uiso 1 1 calc R . .
C4 C -0.0495(3) 0.7372(2) 0.0734(3) 0.0500(9) Uani 1 1 d . . .
H4 H -0.1185 0.7047 0.0367 0.060 Uiso 1 1 calc R . .
C5 C -0.0318(3) 0.7970(2) 0.0050(3) 0.0432(8) Uani 1 1 d . . .
H5 H -0.0903 0.8052 -0.0786 0.052 Uiso 1 1 calc R . .
C6 C 0.0726(3) 0.84719(19) 0.0568(3) 0.0337(7) Uani 1 1 d . . .
C7 C 0.0768(3) 0.9101(2) -0.0241(3) 0.0341(7) Uani 1 1 d . . .
H7 H 0.0081 0.9173 -0.1019 0.041 Uiso 1 1 calc R . .
C8 C 0.1640(3) 1.0241(2) -0.0850(3) 0.0405(8) Uani 1 1 d . . .
H8 H 0.1494 1.0754 -0.0524 0.049 Uiso 1 1 calc R . .
C9 C 0.0674(3) 1.0171(2) -0.2224(3) 0.0438(9) Uani 1 1 d . . .
H9A H -0.0121 1.0191 -0.2280 0.053 Uiso 1 1 calc R . .
H9B H 0.0753 0.9651 -0.2565 0.053 Uiso 1 1 calc R . .
C10 C 0.0801(3) 1.0868(3) -0.2998(3) 0.0587(11) Uani 1 1 d . . .
H10A H 0.0237 1.0778 -0.3885 0.070 Uiso 1 1 calc R . .
H10B H 0.0580 1.1376 -0.2747 0.070 Uiso 1 1 calc R . .
C11 C 0.2036(3) 1.0951(3) -0.2848(3) 0.0565(11) Uani 1 1 d . . .
H11A H 0.2068 1.1437 -0.3292 0.068 Uiso 1 1 calc R . .
H11B H 0.2205 1.0484 -0.3235 0.068 Uiso 1 1 calc R . .
C12 C 0.3005(3) 1.1009(2) -0.1475(3) 0.0459(9) Uani 1 1 d . . .
H12A H 0.3799 1.1001 -0.1423 0.055 Uiso 1 1 calc R . .
H12B H 0.2920 1.1519 -0.1116 0.055 Uiso 1 1 calc R . .
C13 C 0.2892(3) 1.0299(2) -0.0733(3) 0.0394(8) Uani 1 1 d . . .
H13 H 0.3017 0.9800 -0.1104 0.047 Uiso 1 1 calc R . .
C14 C 0.4762(3) 1.07056(19) 0.1143(3) 0.0357(8) Uani 1 1 d . . .
H14 H 0.4897 1.1054 0.0612 0.043 Uiso 1 1 calc R . .
C15 C 0.5670(3) 1.06856(18) 0.2463(3) 0.0339(7) Uani 1 1 d . . .
C16 C 0.6598(3) 1.1275(2) 0.2851(3) 0.0407(8) Uani 1 1 d . . .
H16 H 0.6583 1.1647 0.2258 0.049 Uiso 1 1 calc R . .
C17 C 0.7517(3) 1.1320(2) 0.4066(3) 0.0458(9) Uani 1 1 d . . .
H17 H 0.8118 1.1715 0.4301 0.055 Uiso 1 1 calc R . .
C18 C 0.7533(3) 1.0755(2) 0.4952(3) 0.0453(9) Uani 1 1 d . . .
H18 H 0.8140 1.0788 0.5789 0.054 Uiso 1 1 calc R . .
C19 C 0.6678(3) 1.0161(2) 0.4609(3) 0.0415(8) Uani 1 1 d . . .
H19 H 0.6727 0.9786 0.5212 0.050 Uiso 1 1 calc R . .
C20 C 0.5715(3) 1.0098(2) 0.3356(3) 0.0330(7) Uani 1 1 d . . .
C21 C 0.2968(3) 1.0576(2) 0.2374(3) 0.0427(8) Uani 1 1 d . . .
C22 C 0.3698(3) 0.8521(2) 0.0855(3) 0.0350(7) Uani 1 1 d . . .

loop_
_atom_site_aniso_label
_atom_site_aniso_U_11
_atom_site_aniso_U_22
_atom_site_aniso_U_33
_atom_site_aniso_U_23
_atom_site_aniso_U_13
_atom_site_aniso_U_12
Ru1 0.03116(13) 0.03523(14) 0.02016(11) 0.00235(12) 0.00929(9) 0.00115(13)
K1 0.0693(6) 0.0538(5) 0.0483(5) 0.0120(4) 0.0179(4) -0.0109(5)
O1 0.0392(13) 0.0504(15) 0.0253(11) 0.0024(10) 0.0126(10) -0.0069(11)
O2 0.0378(12) 0.0437(13) 0.0257(10) 0.0089(11) 0.0050(9) -0.0041(11)
O3 0.088(2) 0.084(2) 0.070(2) 0.0246(17) 0.0233(18) 0.0070(19)
N1 0.0319(14) 0.0410(15) 0.0244(12) 0.0032(12) 0.0117(11) 0.0036(13)
N2 0.0340(15) 0.0357(16) 0.0210(12) 0.0031(10) 0.0087(11) 0.0031(11)
N3 0.085(3) 0.061(2) 0.0420(18) -0.0037(17) 0.0249(18) 0.0160(19)
N4 0.056(2) 0.0474(19) 0.0543(19) -0.0033(16) 0.0261(17) 0.0020(16)
C1 0.0355(18) 0.0367(19) 0.0311(16) -0.0020(14) 0.0180(14) 0.0036(15)
C2 0.045(2) 0.039(2) 0.0310(16) 0.0002(15) 0.0166(16) 0.0025(16)
C3 0.060(2) 0.040(2) 0.045(2) 0.0002(17) 0.0290(19) -0.0060(18)
C4 0.050(2) 0.047(2) 0.050(2) -0.0093(18) 0.0210(19) -0.0131(18)
C5 0.040(2) 0.047(2) 0.0355(17) -0.0055(16) 0.0125(16) -0.0032(16)
C6 0.0357(18) 0.0360(18) 0.0301(16) -0.0013(14) 0.0161(14) 0.0039(15)
C7 0.0282(17) 0.0424(19) 0.0257(15) -0.0018(14) 0.0079(13) 0.0035(15)
C8 0.0388(19) 0.049(2) 0.0291(15) 0.0108(15) 0.0123(15) 0.0087(15)
C9 0.0345(19) 0.060(2) 0.0278(16) 0.0105(16) 0.0080(15) 0.0051(17)
C10 0.046(2) 0.081(3) 0.037(2) 0.023(2) 0.0104(18) 0.011(2)
C11 0.045(2) 0.086(3) 0.0288(18) 0.0226(19) 0.0103(17) 0.004(2)
C12 0.041(2) 0.059(2) 0.0309(17) 0.0127(16) 0.0117(16) -0.0005(18)
C13 0.0352(18) 0.052(2) 0.0231(14) 0.0059(14) 0.0078(13) 0.0010(16)
C14 0.0394(19) 0.0368(19) 0.0306(16) 0.0040(13) 0.0163(15) -0.0011(14)
C15 0.0334(17) 0.038(2) 0.0273(15) 0.0006(13) 0.0118(14) 0.0027(14)
C16 0.040(2) 0.044(2) 0.0349(16) 0.0015(15) 0.0156(15) -0.0056(16)
C17 0.037(2) 0.050(2) 0.0430(19) -0.0040(17) 0.0133(17) -0.0115(17)
C18 0.0348(19) 0.065(2) 0.0290(16) -0.0064(16) 0.0098(15) -0.0064(17)
C19 0.037(2) 0.058(2) 0.0246(15) 0.0040(15) 0.0111(15) -0.0035(17)
C20 0.0314(18) 0.0388(18) 0.0263(15) -0.0006(14) 0.0119(14) -0.0005(14)
C21 0.049(2) 0.050(2) 0.0233(15) 0.0035(16) 0.0133(15) 0.0034(18)
C22 0.0356(18) 0.0353(19) 0.0285(16) 0.0032(14) 0.0109(14) 0.0018(15)

loop_
_atom_type_symbol
_atom_type_description
_atom_type_scat_dispersion_real
_atom_type_scat_dispersion_imag
_atom_type_scat_source
Ru Ru -1.2594 0.8363 'International Tables Vol C Tables 4.2.6.8 and 6.1.1.4'
N N 0.0061 0.0033 'International Tables Vol C Tables 4.2.6.8 and 6.1.1.4'
C C 0.0033 0.0016 'International Tables Vol C Tables 4.2.6.8 and 6.1.1.4'
O O 0.0106 0.0060 'International Tables Vol C Tables 4.2.6.8 and 6.1.1.4'
H H 0.0000 0.0000 'International Tables Vol C Tables 4.2.6.8 and 6.1.1.4'
K K 0.2009 0.2494 'International Tables Vol C Tables 4.2.6.8 and 6.1.1.4'

loop_
_geom_angle_atom_site_label_1
_geom_angle_atom_site_label_2
_geom_angle_atom_site_label_3
_geom_angle
_geom_angle_site_symmetry_1
_geom_angle_site_symmetry_3
_geom_angle_publ_flag
N2 Ru1 N1 83.28(10) . . ?
N2 Ru1 O1 175.56(9) . . ?
N1 Ru1 O1 92.67(9) . . ?
N2 Ru1 O2 92.31(9) . . ?
N1 Ru1 O2 174.90(9) . . ?
O1 Ru1 O2 91.82(8) . . ?
N2 Ru1 C22 91.15(12) . . ?
N1 Ru1 C22 88.55(11) . . ?
O1 Ru1 C22 90.56(11) . . ?
O2 Ru1 C22 89.00(11) . . ?
N2 Ru1 C21 85.63(12) . . ?
N1 Ru1 C21 94.77(12) . . ?
O1 Ru1 C21 92.93(11) . . ?
O2 Ru1 C21 87.40(11) . . ?
C22 Ru1 C21 175.07(13) . . ?
N2 Ru1 K1 135.31(7) . . ?
N1 Ru1 K1 140.84(8) . . ?
O1 Ru1 K1 48.95(6) . . ?
O2 Ru1 K1 43.24(6) . . ?
C22 Ru1 K1 84.93(8) . . ?
C21 Ru1 K1 94.73(8) . . ?
O2 K1 N4 156.12(8) . 4_576 ?
O2 K1 O3 72.26(8) . . ?
N4 K1 O3 100.59(9) 4_576 . ?
O2 K1 O1 61.69(6) . . ?
N4 K1 O1 97.54(8) 4_576 . ?
O3 K1 O1 96.40(7) . . ?
O2 K1 N3 102.54(8) . 3_676 ?
N4 K1 N3 101.10(9) 4_576 3_676 ?
O3 K1 N3 99.36(9) . 3_676 ?
O1 K1 N3 152.84(8) . 3_676 ?
O2 K1 C19 85.43(8) . 3_676 ?
N4 K1 C19 98.62(9) 4_576 3_676 ?
O3 K1 C19 157.47(8) . 3_676 ?
O1 K1 C19 69.39(7) . 3_676 ?
N3 K1 C19 88.32(9) 3_676 3_676 ?
O2 K1 C18 98.01(8) . 3_676 ?
N4 K1 C18 79.48(9) 4_576 3_676 ?
O3 K1 C18 156.36(8) . 3_676 ?
O1 K1 C18 60.45(7) . 3_676 ?
N3 K1 C18 103.83(9) 3_676 3_676 ?
C19 K1 C18 22.68(7) 3_676 3_676 ?
O2 K1 Ru1 30.53(4) . . ?
N4 K1 Ru1 127.13(7) 4_576 . ?
O3 K1 Ru1 80.88(6) . . ?
O1 K1 Ru1 31.38(4) . . ?
N3 K1 Ru1 131.13(7) 3_676 . ?
C19 K1 Ru1 78.18(5) 3_676 . ?
C18 K1 Ru1 80.49(6) 3_676 . ?
C1 O1 Ru1 123.34(18) . . ?
C1 O1 K1 128.86(19) . . ?
Ru1 O1 K1 99.67(8) . . ?
C20 O2 Ru1 122.00(19) . . ?
C20 O2 K1 127.60(17) . . ?
Ru1 O2 K1 106.23(9) . . ?
K1 O3 H1A 97.2 . . ?
K1 O3 H1B 105.6 . . ?
H1A O3 H1B 127.8 . . ?
C7 N1 C8 123.1(3) . . ?
C7 N1 Ru1 124.9(2) . . ?
C8 N1 Ru1 111.92(19) . . ?
C14 N2 C13 123.3(3) . . ?
C14 N2 Ru1 124.8(2) . . ?
C13 N2 Ru1 111.88(19) . . ?
C21 N3 K1 115.6(3) . 3_676 ?
C22 N4 K1 173.7(3) . 4_575 ?
O1 C1 C2 118.2(3) . . ?
O1 C1 C6 124.7(3) . . ?
C2 C1 C6 117.1(3) . . ?
C3 C2 C1 122.3(3) . . ?
C3 C2 H2 118.8 . . ?
C1 C2 H2 118.8 . . ?
C2 C3 C4 120.8(3) . . ?
C2 C3 H3 119.6 . . ?
C4 C3 H3 119.6 . . ?
C5 C4 C3 118.8(3) . . ?
C5 C4 H4 120.6 . . ?
C3 C4 H4 120.6 . . ?
C4 C5 C6 122.4(3) . . ?
C4 C5 H5 118.8 . . ?
C6 C5 H5 118.8 . . ?
C5 C6 C1 118.6(3) . . ?
C5 C6 C7 116.4(3) . . ?
C1 C6 C7 124.9(3) . . ?
N1 C7 C6 125.8(3) . . ?
N1 C7 H7 117.1 . . ?
C6 C7 H7 117.1 . . ?
N1 C8 C13 107.5(2) . . ?
N1 C8 C9 116.4(3) . . ?
C13 C8 C9 111.2(3) . . ?
N1 C8 H8 107.1 . . ?
C13 C8 H8 107.1 . . ?
C9 C8 H8 107.1 . . ?
C8 C9 C10 110.2(3) . . ?
C8 C9 H9A 109.6 . . ?
C10 C9 H9A 109.6 . . ?
C8 C9 H9B 109.6 . . ?
C10 C9 H9B 109.6 . . ?
H9A C9 H9B 108.1 . . ?
C11 C10 C9 113.8(3) . . ?
C11 C10 H10A 108.8 . . ?
C9 C10 H10A 108.8 . . ?
C11 C10 H10B 108.8 . . ?
C9 C10 H10B 108.8 . . ?
H10A C10 H10B 107.7 . . ?
C10 C11 C12 112.9(3) . . ?
C10 C11 H11A 109.0 . . ?
C12 C11 H11A 109.0 . . ?
C10 C11 H11B 109.0 . . ?
C12 C11 H11B 109.0 . . ?
H11A C11 H11B 107.8 . . ?
C13 C12 C11 110.0(3) . . ?
C13 C12 H12A 109.7 . . ?
C11 C12 H12A 109.7 . . ?
C13 C12 H12B 109.7 . . ?
C11 C12 H12B 109.7 . . ?
H12A C12 H12B 108.2 . . ?
N2 C13 C12 116.1(3) . . ?
N2 C13 C8 107.2(2) . . ?
C12 C13 C8 112.3(3) . . ?
N2 C13 H13 106.9 . . ?
C12 C13 H13 106.9 . . ?
C8 C13 H13 106.9 . . ?
N2 C14 C15 125.3(3) . . ?
N2 C14 H14 117.3 . . ?
C15 C14 H14 117.3 . . ?
C16 C15 C20 119.0(3) . . ?
C16 C15 C14 116.3(3) . . ?
C20 C15 C14 124.7(3) . . ?
C17 C16 C15 122.3(3) . . ?
C17 C16 H16 118.8 . . ?
C15 C16 H16 118.8 . . ?
C16 C17 C18 118.4(3) . . ?
C16 C17 H17 120.8 . . ?
C18 C17 H17 120.8 . . ?
C19 C18 C17 121.2(3) . . ?
C19 C18 K1 74.2(2) . 3_676 ?
C17 C18 K1 96.5(2) . 3_676 ?
C19 C18 H18 119.4 . . ?
C17 C18 H18 119.4 . . ?
K1 C18 H18 99.4 3_676 . ?
C18 C19 C20 121.7(3) . . ?
C18 C19 K1 83.1(2) . 3_676 ?
C20 C19 K1 90.4(2) . 3_676 ?
C18 C19 H19 119.1 . . ?
C20 C19 H19 119.1 . . ?
K1 C19 H19 96.7 3_676 . ?
O2 C20 C19 117.9(3) . . ?
O2 C20 C15 124.7(3) . . ?
C19 C20 C15 117.4(3) . . ?
N3 C21 Ru1 171.5(3) . . ?
N4 C22 Ru1 175.3(3) . . ?

loop_
_geom_bond_atom_site_label_1
_geom_bond_atom_site_label_2
_geom_bond_distance
_geom_bond_site_symmetry_2
_geom_bond_publ_flag
Ru1 N2 1.993(2) . ?
Ru1 N1 1.996(2) . ?
Ru1 O1 2.018(2) . ?
Ru1 O2 2.022(2) . ?
Ru1 C22 2.064(3) . ?
Ru1 C21 2.076(4) . ?
Ru1 K1 3.8208(9) . ?
K1 O2 2.726(2) . ?
K1 N4 2.791(3) 4_576 ?
K1 O3 2.851(3) . ?
K1 O1 2.923(2) . ?
K1 N3 3.013(3) 3_676 ?
K1 C19 3.396(4) 3_676 ?
K1 C18 3.505(4) 3_676 ?
O1 C1 1.313(4) . ?
O2 C20 1.319(4) . ?
O3 H1A 1.0004 . ?
O3 H1B 0.8588 . ?
N1 C7 1.286(4) . ?
N1 C8 1.494(4) . ?
N2 C14 1.290(4) . ?
N2 C13 1.491(3) . ?
N3 C21 1.157(4) . ?
N3 K1 3.013(3) 3_676 ?
N4 C22 1.147(4) . ?
N4 K1 2.791(3) 4_575 ?
C1 C2 1.416(4) . ?
C1 C6 1.433(4) . ?
C2 C3 1.361(5) . ?
C2 H2 0.9300 . ?
C3 C4 1.400(5) . ?
C3 H3 0.9300 . ?
C4 C5 1.365(5) . ?
C4 H4 0.9300 . ?
C5 C6 1.416(4) . ?
C5 H5 0.9300 . ?
C6 C7 1.436(4) . ?
C7 H7 0.9300 . ?
C8 C13 1.515(4) . ?
C8 C9 1.518(4) . ?
C8 H8 0.9800 . ?
C9 C10 1.528(5) . ?
C9 H9A 0.9700 . ?
C9 H9B 0.9700 . ?
C10 C11 1.482(5) . ?
C10 H10A 0.9700 . ?
C10 H10B 0.9700 . ?
C11 C12 1.516(4) . ?
C11 H11A 0.9700 . ?
C11 H11B 0.9700 . ?
C12 C13 1.513(4) . ?
C12 H12A 0.9700 . ?
C12 H12B 0.9700 . ?
C13 H13 0.9800 . ?
C14 C15 1.447(4) . ?
C14 H14 0.9300 . ?
C15 C16 1.411(4) . ?
C15 C20 1.424(4) . ?
C16 C17 1.366(4) . ?
C16 H16 0.9300 . ?
C17 C18 1.404(4) . ?
C17 H17 0.9300 . ?
C18 C19 1.361(4) . ?
C18 K1 3.505(4) 3_676 ?
C18 H18 0.9300 . ?
C19 C20 1.416(4) . ?
C19 K1 3.396(4) 3_676 ?
C19 H19 0.9300 . ?
